data_7231157
loop_
_publ_author_name
'Shrivastava, Ashutosh'
'Negi, Lalita'
'Das, Dinabandhu'

_publ_section_title
;
 Area negative thermal expansion in a mixed metal mixed organic MOF:
 &#x201C;elevator-platform&#x201D; mechanism induced by O--H&#x22EF;O
 hydrogen bonding
;
_journal_issue 33
_journal_name_full CrystEngComm
_journal_page_first 4719
_journal_paper_doi 10.1039/C8CE00939B
_journal_volume 20
_journal_year 2018
_chemical_formula_moiety 'C22 H26 Co N2 O20 Zn2, 4(H2 O)'
_chemical_formula_sum 'C22 H34 Co N2 O24 Zn2'
_chemical_formula_weight 900.18
_space_group_crystal_system triclinic
_space_group_IT_number 2
_space_group_name_Hall '-P 1'
_space_group_name_H-M_alt 'P -1'
_symmetry_space_group_name_Hall '-P 1'
_symmetry_space_group_name_H-M 'P -1'
_atom_sites_solution_hydrogens mixed
_audit_creation_method SHELXL-2018/3
_audit_update_record
;
2018-07-02 deposited with the CCDC.
2018-07-16 downloaded from the CCDC.
;
_cell_angle_alpha 87.250(2)
_cell_angle_beta 89.324(2)
_cell_angle_gamma 82.838(2)
_cell_formula_units_Z 1
_cell_length_a 7.6329(3)
_cell_length_b 10.1735(5)
_cell_length_c 10.7153(4)
_cell_measurement_reflns_used 9822
_cell_measurement_temperature 300(2)
_cell_measurement_theta_max 28.30
_cell_measurement_theta_min 2.69
_cell_volume 824.62(6)
_computing_cell_refinement 'Bruker SAINT'
_computing_data_collection 'Bruker APEX III'
_computing_data_reduction 'Bruker SAINT'
_computing_molecular_graphics 'X-Seed (Barbour 2017)'
_computing_structure_refinement 'SHELXL-2018/3 (Sheldrick, 2018)'
_computing_structure_solution 'SHELXT 2014/5 (Sheldrick, 2014)'
_diffrn_ambient_temperature 300(2)
_diffrn_measured_fraction_theta_full 1.000
_diffrn_measured_fraction_theta_max 0.998
_diffrn_measurement_device_type 'Bruker APEX-II CMOS detector'
_diffrn_measurement_method 'phi and omega scans'
_diffrn_radiation_type MoK\a
_diffrn_radiation_wavelength 0.71073
_diffrn_reflns_av_R_equivalents 0.0243
_diffrn_reflns_av_unetI/netI 0.0141
_diffrn_reflns_Laue_measured_fraction_full 1.000
_diffrn_reflns_Laue_measured_fraction_max 0.998
_diffrn_reflns_limit_h_max 10
_diffrn_reflns_limit_h_min -10
_diffrn_reflns_limit_k_max 13
_diffrn_reflns_limit_k_min -13
_diffrn_reflns_limit_l_max 14
_diffrn_reflns_limit_l_min -14
_diffrn_reflns_number 33630
_diffrn_reflns_point_group_measured_fraction_full 1.000
_diffrn_reflns_point_group_measured_fraction_max 0.998
_diffrn_reflns_theta_full 25.000
_diffrn_reflns_theta_max 28.336
_diffrn_reflns_theta_min 1.903
_diffrn_source microfocus
_exptl_absorpt_coefficient_mu 2.040
_exptl_absorpt_correction_type multi-scan
_exptl_absorpt_process_details SADABS
_exptl_crystal_colour pink
_exptl_crystal_density_diffrn 1.813
_exptl_crystal_density_meas ?
_exptl_crystal_description block
_exptl_crystal_F_000 459
_exptl_crystal_size_max 0.350
_exptl_crystal_size_mid 0.270
_exptl_crystal_size_min 0.260
_exptl_transmission_factor_max 0.7457
_exptl_transmission_factor_min 0.6054
_refine_diff_density_max 0.609
_refine_diff_density_min -0.563
_refine_diff_density_rms 0.066
_refine_ls_extinction_coef 0.0113(10)
_refine_ls_extinction_expression Fc^*^=kFc[1+0.001xFc^2^\l^3^/sin(2\q)]^-1/4^
_refine_ls_extinction_method 'SHELXL-2018/3 (Sheldrick 2018)'
_refine_ls_goodness_of_fit_ref 1.129
_refine_ls_hydrogen_treatment mixed
_refine_ls_matrix_type full
_refine_ls_number_parameters 291
_refine_ls_number_reflns 4104
_refine_ls_number_restraints 1
_refine_ls_restrained_S_all 1.130
_refine_ls_R_factor_all 0.0271
_refine_ls_R_factor_gt 0.0243
_refine_ls_shift/su_max 0.001
_refine_ls_shift/su_mean 0.000
_refine_ls_structure_factor_coef Fsqd
_refine_ls_weighting_details 'w=1/[\s^2^(Fo^2^)+(0.0275P)^2^+0.7696P] where P=(Fo^2^+2Fc^2^)/3'
_refine_ls_weighting_scheme calc
_refine_ls_wR_factor_gt 0.0665
_refine_ls_wR_factor_ref 0.0681
_reflns_Friedel_coverage 0.000
_reflns_number_gt 3800
_reflns_number_total 4104
_reflns_threshold_expression 'I > 2\s(I)'
_cod_data_source_file c8ce00939b2.cif
_cod_data_source_block 1_300K
_cod_depositor_comments
;
The following automatic conversions were performed:

'_exptl_crystal_density_meas' value 'not measured' was changed to '?'
- the value is perceived as not measured.

Automatic conversion script
Id: cif_fix_values 4973 2017-02-22 13:04:09Z antanas 

 Adding full bibliography for 7231150--7231161.cif.
;
_cod_database_code 7231157
_shelx_shelxl_version_number 2018/3
_shelx_space_group_comment
;
The symmetry employed for this shelxl refinement is uniquely defined
by the following loop, which should always be used as a source of
symmetry information in preference to the above space-group names.
They are only intended as comments.
;
_shelx_estimated_absorpt_t_min 0.535
_shelx_estimated_absorpt_t_max 0.619

loop_
_space_group_symop_operation_xyz
'x, y, z'
'-x, -y, -z'

loop_
_atom_site_label
_atom_site_type_symbol
_atom_site_fract_x
_atom_site_fract_y
_atom_site_fract_z
_atom_site_U_iso_or_equiv
_atom_site_adp_type
_atom_site_occupancy
_atom_site_site_symmetry_order
_atom_site_calc_flag
_atom_site_refinement_flags_posn
_atom_site_refinement_flags_adp
_atom_site_refinement_flags_occupancy
_atom_site_disorder_assembly
_atom_site_disorder_group
C1 C 0.2516(2) 0.56864(16) 0.45435(16) 0.0184(3) Uani 1 1 d . . . . .
C2 C 0.2257(2) 0.46347(17) 0.38087(16) 0.0187(3) Uani 1 1 d . . . . .
H2 H 0.197575 0.479687 0.296864 0.022 Uiso 1 1 calc R U . . .
C3 C 0.2415(2) 0.33438(16) 0.43224(15) 0.0166(3) Uani 1 1 d . . . . .
C4 C 0.2830(2) 0.31040(16) 0.55828(16) 0.0173(3) Uani 1 1 d . . . . .
H4 H 0.294606 0.224107 0.592709 0.021 Uiso 1 1 calc R U . . .
C5 C 0.3071(2) 0.41486(16) 0.63286(15) 0.0164(3) Uani 1 1 d . . . . .
C6 C 0.2919(2) 0.54319(17) 0.57984(16) 0.0198(3) Uani 1 1 d . . . . .
H6 H 0.309013 0.613122 0.629280 0.024 Uiso 1 1 calc R U . . .
C7 C 0.2377(3) 0.70775(17) 0.39986(17) 0.0213(3) Uani 1 1 d . . . . .
C8 C 0.2140(2) 0.22288(16) 0.34996(15) 0.0171(3) Uani 1 1 d . . . . .
C9 C 0.3524(2) 0.39033(17) 0.76905(15) 0.0169(3) Uani 1 1 d . . . . .
C10 C -0.0715(3) -0.07255(19) 0.08878(17) 0.0236(4) Uani 1 1 d . . . . .
H10 H -0.124314 -0.124375 0.148524 0.028 Uiso 1 1 calc R U . . .
C11 C 0.1477(3) 0.04904(19) 0.02820(17) 0.0232(4) Uani 1 1 d . . . . .
H11 H 0.251400 0.084139 0.044557 0.028 Uiso 1 1 calc R U . . .
N1 N 0.0756(2) -0.02284(15) 0.11798(13) 0.0192(3) Uani 1 1 d . . . . .
O1 O 0.2096(2) 0.73034(13) 0.28461(12) 0.0287(3) Uani 1 1 d . . . . .
O2 O 0.2533(2) 0.80231(13) 0.46809(14) 0.0309(3) Uani 1 1 d . . . . .
O3 O 0.1988(2) 0.24603(14) 0.23545(12) 0.0282(3) Uani 1 1 d . . . . .
O4 O 0.2058(2) 0.10926(12) 0.40261(12) 0.0240(3) Uani 1 1 d . . . . .
O5 O 0.36101(19) 0.27494(13) 0.81683(12) 0.0239(3) Uani 1 1 d . . . . .
O6 O 0.3775(2) 0.49086(13) 0.82804(12) 0.0263(3) Uani 1 1 d . . . . .
O7 O 0.4358(2) -0.04861(16) 0.23250(16) 0.0298(3) Uani 1 1 d . . . . .
O8 O -0.0723(2) -0.05429(17) 0.36613(14) 0.0287(3) Uani 1 1 d . . . . .
O9 O 0.7394(2) 0.40855(19) 0.92630(18) 0.0349(4) Uani 1 1 d . . . . .
O10 O 0.4437(2) 0.31085(15) 1.05725(16) 0.0292(3) Uani 1 1 d . . . . .
O11 O 0.1454(4) 0.7208(3) 0.8522(2) 0.0404(8) Uani 0.741(7) 1 d . . P A 1
O11A O -0.0118(16) 0.5912(14) 0.9315(14) 0.116(6) Uani 0.259(7) 1 d . . P A 2
O12 O 0.6480(3) 0.1323(2) 0.2991(2) 0.0480(5) Uani 1 1 d . . . . .
Co1 Co 0.500000 0.500000 1.000000 0.01710(9) Uani 1 2 d S . P . .
Zn1 Zn 0.18672(3) -0.05536(2) 0.30346(2) 0.01997(8) Uani 1 1 d . . . . .
H7B H 0.499(4) -0.117(3) 0.225(2) 0.031(7) Uiso 1 1 d . . . . .
H8A H -0.147(3) 0.003(3) 0.340(2) 0.027(6) Uiso 1 1 d D . . . .
H10A H 0.406(4) 0.292(3) 1.004(3) 0.047(9) Uiso 1 1 d . . . . .
H10B H 0.369(4) 0.301(3) 1.110(3) 0.049(9) Uiso 1 1 d . . . . .
H9A H 0.741(4) 0.376(3) 0.866(3) 0.044(9) Uiso 1 1 d . . . . .
H7A H 0.487(4) -0.001(3) 0.253(3) 0.036(8) Uiso 1 1 d . . . . .
H8B H -0.088(4) -0.078(3) 0.433(3) 0.044(8) Uiso 1 1 d D . . . .
H9B H 0.776(5) 0.377(4) 0.975(4) 0.061(12) Uiso 1 1 d . . . . .
H12B H 0.674(4) 0.182(3) 0.238(3) 0.054(10) Uiso 1 1 d . . . . .
H12A H 0.652(5) 0.171(4) 0.364(4) 0.077(12) Uiso 1 1 d . . . . .
H11A H 0.205(7) 0.654(6) 0.846(5) 0.110(18) Uiso 1 1 d . . . . .
H11B H 0.050(7) 0.720(5) 0.832(5) 0.104(18) Uiso 1 1 d . . . . .

loop_
_atom_site_aniso_label
_atom_site_aniso_U_11
_atom_site_aniso_U_22
_atom_site_aniso_U_33
_atom_site_aniso_U_23
_atom_site_aniso_U_13
_atom_site_aniso_U_12
C1 0.0280(9) 0.0107(7) 0.0166(8) -0.0004(6) -0.0002(6) -0.0033(6)
C2 0.0302(9) 0.0137(8) 0.0127(7) -0.0002(6) -0.0030(6) -0.0047(6)
C3 0.0250(8) 0.0121(7) 0.0137(7) -0.0035(6) -0.0019(6) -0.0050(6)
C4 0.0268(8) 0.0113(7) 0.0147(7) -0.0001(6) -0.0023(6) -0.0052(6)
C5 0.0232(8) 0.0134(7) 0.0132(7) -0.0020(6) -0.0024(6) -0.0043(6)
C6 0.0315(9) 0.0119(7) 0.0168(8) -0.0034(6) -0.0031(7) -0.0047(6)
C7 0.0305(9) 0.0117(7) 0.0216(8) 0.0011(6) 0.0004(7) -0.0031(7)
C8 0.0246(8) 0.0139(7) 0.0141(7) -0.0032(6) -0.0001(6) -0.0063(6)
C9 0.0225(8) 0.0159(8) 0.0126(7) -0.0026(6) -0.0018(6) -0.0025(6)
C10 0.0334(10) 0.0246(9) 0.0152(8) 0.0027(7) -0.0007(7) -0.0149(8)
C11 0.0291(9) 0.0261(9) 0.0169(8) 0.0000(7) -0.0020(7) -0.0139(7)
N1 0.0292(8) 0.0174(7) 0.0121(6) 0.0000(5) -0.0021(6) -0.0073(6)
O1 0.0517(9) 0.0156(6) 0.0181(6) 0.0032(5) -0.0012(6) -0.0027(6)
O2 0.0548(9) 0.0108(6) 0.0275(7) -0.0027(5) -0.0074(6) -0.0045(6)
O3 0.0501(9) 0.0241(7) 0.0128(6) -0.0029(5) -0.0033(6) -0.0130(6)
O4 0.0457(8) 0.0124(6) 0.0159(6) -0.0036(5) 0.0023(5) -0.0110(5)
O5 0.0409(8) 0.0153(6) 0.0159(6) 0.0005(5) -0.0033(5) -0.0047(5)
O6 0.0480(8) 0.0156(6) 0.0160(6) -0.0032(5) -0.0122(6) -0.0050(6)
O7 0.0269(7) 0.0182(7) 0.0452(9) -0.0088(6) 0.0005(6) -0.0039(6)
O8 0.0332(8) 0.0360(8) 0.0176(7) 0.0013(6) 0.0040(6) -0.0090(7)
O9 0.0414(9) 0.0411(10) 0.0207(8) -0.0076(7) -0.0008(7) 0.0034(7)
O10 0.0468(9) 0.0245(7) 0.0186(7) -0.0009(6) -0.0019(7) -0.0134(6)
O11 0.0401(15) 0.0423(15) 0.0350(13) -0.0071(10) -0.0102(10) 0.0122(11)
O11A 0.081(8) 0.117(11) 0.152(13) 0.048(9) -0.067(8) -0.032(7)
O12 0.0587(12) 0.0452(11) 0.0450(11) -0.0145(9) -0.0039(9) -0.0211(9)
Co1 0.02819(18) 0.01345(16) 0.01049(15) -0.00183(11) -0.00400(12) -0.00499(12)
Zn1 0.03096(13) 0.01340(11) 0.01604(11) -0.00130(7) -0.00265(8) -0.00426(8)

loop_
_atom_type_symbol
_atom_type_description
_atom_type_scat_dispersion_real
_atom_type_scat_dispersion_imag
_atom_type_scat_source
C C 0.0033 0.0016 'International Tables Vol C Tables 4.2.6.8 and 6.1.1.4'
H H 0.0000 0.0000 'International Tables Vol C Tables 4.2.6.8 and 6.1.1.4'
N N 0.0061 0.0033 'International Tables Vol C Tables 4.2.6.8 and 6.1.1.4'
O O 0.0106 0.0060 'International Tables Vol C Tables 4.2.6.8 and 6.1.1.4'
Co Co 0.3494 0.9721 'International Tables Vol C Tables 4.2.6.8 and 6.1.1.4'
Zn Zn 0.2839 1.4301 'International Tables Vol C Tables 4.2.6.8 and 6.1.1.4'

loop_
_geom_angle_atom_site_label_1
_geom_angle_atom_site_label_2
_geom_angle_atom_site_label_3
_geom_angle
_geom_angle_site_symmetry_1
_geom_angle_site_symmetry_3
C6 C1 C2 119.17(15) . .
C6 C1 C7 119.79(15) . .
C2 C1 C7 121.04(15) . .
C3 C2 C1 120.48(15) . .
C3 C2 H2 119.8 . .
C1 C2 H2 119.8 . .
C2 C3 C4 119.64(15) . .
C2 C3 C8 119.11(15) . .
C4 C3 C8 121.24(15) . .
C5 C4 C3 120.36(15) . .
C5 C4 H4 119.8 . .
C3 C4 H4 119.8 . .
C6 C5 C4 119.25(15) . .
C6 C5 C9 119.83(15) . .
C4 C5 C9 120.91(15) . .
C1 C6 C5 121.10(15) . .
C1 C6 H6 119.5 . .
C5 C6 H6 119.5 . .
O2 C7 O1 119.64(16) . .
O2 C7 C1 120.45(16) . .
O1 C7 C1 119.90(16) . .
O2 C7 Zn1 61.39(10) . 1_565
O1 C7 Zn1 58.43(9) . 1_565
C1 C7 Zn1 175.25(14) . 1_565
O3 C8 O4 123.37(16) . .
O3 C8 C3 119.11(15) . .
O4 C8 C3 117.51(15) . .
O5 C9 O6 124.36(16) . .
O5 C9 C5 119.38(15) . .
O6 C9 C5 116.25(15) . .
N1 C10 C11 121.76(17) . 2
N1 C10 H10 119.1 . .
C11 C10 H10 119.1 2 .
N1 C11 C10 121.54(17) . 2
N1 C11 H11 119.2 . .
C10 C11 H11 119.2 2 .
C10 N1 C11 116.70(15) . .
C10 N1 Zn1 120.99(12) . .
C11 N1 Zn1 122.30(12) . .
C7 O1 Zn1 92.10(11) . 1_565
C7 O2 Zn1 89.31(11) . 1_565
C8 O4 Zn1 122.40(11) . .
C9 O6 Co1 129.15(12) . .
Zn1 O7 H7B 118.9(19) . .
Zn1 O7 H7A 120(2) . .
H7B O7 H7A 108(3) . .
Zn1 O8 H8A 119.3(18) . .
Zn1 O8 H8B 119(2) . .
H8A O8 H8B 114(3) . .
Co1 O9 H9A 121(2) . .
Co1 O9 H9B 102(3) . .
H9A O9 H9B 120(4) . .
Co1 O10 H10A 101(3) . .
Co1 O10 H10B 120(2) . .
H10A O10 H10B 103(3) . .
H11A O11 H11B 114(5) . .
H12B O12 H12A 110(4) . .
O10 Co1 O10 180.0 2_667 .
O10 Co1 O6 88.02(6) 2_667 .
O10 Co1 O6 91.98(6) . .
O10 Co1 O6 91.98(6) 2_667 2_667
O10 Co1 O6 88.02(6) . 2_667
O6 Co1 O6 180.0 . 2_667
O10 Co1 O9 92.55(7) 2_667 .
O10 Co1 O9 87.45(7) . .
O6 Co1 O9 90.32(7) . .
O6 Co1 O9 89.68(7) 2_667 .
O10 Co1 O9 87.45(7) 2_667 2_667
O10 Co1 O9 92.55(7) . 2_667
O6 Co1 O9 89.68(7) . 2_667
O6 Co1 O9 90.32(7) 2_667 2_667
O9 Co1 O9 180.0 . 2_667
O4 Zn1 O7 90.72(6) . .
O4 Zn1 O8 89.16(6) . .
O7 Zn1 O8 176.39(7) . .
O4 Zn1 N1 116.96(6) . .
O7 Zn1 N1 90.81(6) . .
O8 Zn1 N1 86.02(6) . .
O4 Zn1 O1 152.60(5) . 1_545
O7 Zn1 O1 91.37(6) . 1_545
O8 Zn1 O1 90.39(6) . 1_545
N1 Zn1 O1 90.33(5) . 1_545
O4 Zn1 O2 93.99(5) . 1_545
O7 Zn1 O2 99.00(6) . 1_545
O8 Zn1 O2 84.61(6) . 1_545
N1 Zn1 O2 147.48(5) . 1_545
O1 Zn1 O2 58.71(5) 1_545 1_545
O4 Zn1 C7 123.29(6) . 1_545
O7 Zn1 C7 97.32(6) . 1_545
O8 Zn1 C7 85.75(6) . 1_545
N1 Zn1 C7 118.93(6) . 1_545
O1 Zn1 C7 29.47(5) 1_545 1_545
O2 Zn1 C7 29.30(5) 1_545 1_545

loop_
_geom_bond_atom_site_label_1
_geom_bond_atom_site_label_2
_geom_bond_distance
_geom_bond_site_symmetry_2
C1 C6 1.388(2) .
C1 C2 1.393(2) .
C1 C7 1.497(2) .
C2 C3 1.391(2) .
C2 H2 0.9300 .
C3 C4 1.394(2) .
C3 C8 1.506(2) .
C4 C5 1.391(2) .
C4 H4 0.9300 .
C5 C6 1.390(2) .
C5 C9 1.506(2) .
C6 H6 0.9300 .
C7 O2 1.254(2) .
C7 O1 1.261(2) .
C7 Zn1 2.5619(17) 1_565
C8 O3 1.242(2) .
C8 O4 1.270(2) .
C9 O5 1.252(2) .
C9 O6 1.263(2) .
C10 N1 1.334(2) .
C10 C11 1.386(3) 2
C10 H10 0.9300 .
C11 N1 1.335(2) .
C11 H11 0.9300 .
N1 Zn1 2.1646(14) .
O1 Zn1 2.1843(13) 1_565
O2 Zn1 2.2492(14) 1_565
O4 Zn1 2.0470(12) .
O6 Co1 2.0874(12) .
O7 Zn1 2.0473(16) .
O7 H7B 0.80(3) .
O7 H7A 0.70(3) .
O8 Zn1 2.0791(15) .
O8 H8A 0.80(3) .
O8 H8B 0.76(3) .
O9 Co1 2.1072(17) .
O9 H9A 0.74(3) .
O9 H9B 0.65(4) .
O10 Co1 2.0857(15) .
O10 H10A 0.69(3) .
O10 H10B 0.81(3) .
O11 H11A 0.77(6) .
O11 H11B 0.76(6) .
O12 H12B 0.84(4) .
O12 H12A 0.82(4) .
